data_4101137
_journal_name_full 'Journal of the American Chemical Society'
_journal_paper_doi 10.1021/ja054684s
_journal_year 2006
_chemical_formula_sum 'C75.5 H79 Al Br N2 O10 P2'
_chemical_formula_weight 1343.24
_space_group_IT_number 14
_symmetry_cell_setting monoclinic
_symmetry_space_group_name_Hall '-P 2yn'
_symmetry_space_group_name_H-M 'P 1 21/n 1'
_cell_angle_alpha 90.00
_cell_angle_beta 103.8434(9)
_cell_angle_gamma 90.00
_cell_formula_units_Z 4
_cell_length_a 19.3380(4)
_cell_length_b 15.3855(3)
_cell_length_c 23.7586(6)
_cell_measurement_temperature 90.0(2)
_cell_volume 6863.4(3)
_diffrn_ambient_temperature 90.0(2)
_exptl_crystal_density_diffrn 1.300
_cod_original_sg_symbol_H-M 'P 21/n'
_cod_original_formula_sum 'C75.50 H79 Al Br N2 O10 P2'
_cod_database_code 4101137

loop_
_symmetry_equiv_pos_as_xyz
'x, y, z'
'-x+1/2, y+1/2, -z+1/2'
'-x, -y, -z'
'x-1/2, -y-1/2, z-1/2'

loop_
_atom_site_label
_atom_site_type_symbol
_atom_site_fract_x
_atom_site_fract_y
_atom_site_fract_z
_atom_site_U_iso_or_equiv
_atom_site_adp_type
_atom_site_occupancy
_atom_site_symmetry_multiplicity
_atom_site_calc_flag
_atom_site_refinement_flags
_atom_site_disorder_assembly
_atom_site_disorder_group
Br1 Br 0.05683(4) 0.55786(6) 0.17459(4) 0.0434(3) Uani 1 1 d . . .
Al1 Al 0.11175(13) 0.17814(16) 0.31775(11) 0.0357(7) Uani 1 1 d . . .
N1 N 0.2120(3) 0.1683(4) 0.3131(3) 0.0284(16) Uani 1 1 d . . .
N2 N 0.1192(3) 0.2860(4) 0.2738(2) 0.0314(16) Uani 1 1 d . . .
O1 O 0.1169(3) 0.0764(3) 0.3568(2) 0.0380(14) Uani 1 1 d . . .
O2 O 0.0210(3) 0.2023(4) 0.3186(2) 0.0419(15) Uani 1 1 d . . .
O3 O 0.0838(3) 0.1209(3) 0.2432(2) 0.0395(15) Uani 1 1 d . . .
O4 O 0.1469(3) 0.2422(4) 0.3906(2) 0.0442(16) Uani 1 1 d . . .
C1 C 0.1721(4) 0.0325(5) 0.3860(3) 0.036(2) Uani 1 1 d . . .
C2 C 0.1614(4) -0.0403(5) 0.4205(4) 0.041(2) Uani 1 1 d . . .
C3 C 0.0870(6) -0.0793(8) 0.4154(5) 0.078(3) Uani 1 1 d . . .
C4 C 0.0437(6) -0.0965(7) 0.3505(5) 0.091(4) Uani 1 1 d . . .
H4A H 0.0216 -0.0422 0.3335 0.137 Uiso 1 1 calc R . .
H4B H 0.0066 -0.1400 0.3503 0.137 Uiso 1 1 calc R . .
H4C H 0.0763 -0.1179 0.3277 0.137 Uiso 1 1 calc R . .
C5 C 0.0451(6) -0.0201(9) 0.4465(5) 0.103(4) Uani 1 1 d . . .
H5A H 0.0707 -0.0143 0.4873 0.155 Uiso 1 1 calc R . .
H5B H -0.0020 -0.0452 0.4442 0.155 Uiso 1 1 calc R . .
H5C H 0.0398 0.0373 0.4281 0.155 Uiso 1 1 calc R . .
C6 C 0.0917(7) -0.1719(8) 0.4433(6) 0.118(5) Uani 1 1 d . . .
H6A H 0.1198 -0.2100 0.4242 0.177 Uiso 1 1 calc R . .
H6B H 0.0437 -0.1958 0.4384 0.177 Uiso 1 1 calc R . .
H6C H 0.1147 -0.1678 0.4847 0.177 Uiso 1 1 calc R . .
C7 C 0.2210(5) -0.0805(5) 0.4553(3) 0.042(2) Uani 1 1 d . . .
H7 H 0.2137 -0.1280 0.4787 0.050 Uiso 1 1 calc R . .
C8 C 0.2914(4) -0.0548(5) 0.4577(3) 0.035(2) Uani 1 1 d . . .
C9 C 0.3531(5) -0.1006(6) 0.4996(4) 0.045(2) Uani 1 1 d . . .
C10 C 0.3443(6) -0.0859(8) 0.5629(4) 0.092(4) Uani 1 1 d . . .
H10A H 0.3001 -0.1134 0.5672 0.137 Uiso 1 1 calc R . .
H10B H 0.3424 -0.0235 0.5705 0.137 Uiso 1 1 calc R . .
H10C H 0.3849 -0.1118 0.5907 0.137 Uiso 1 1 calc R . .
C11 C 0.3523(7) -0.1950(7) 0.4877(6) 0.129(6) Uani 1 1 d . . .
H11A H 0.3072 -0.2200 0.4921 0.194 Uiso 1 1 calc R . .
H11B H 0.3921 -0.2230 0.5151 0.194 Uiso 1 1 calc R . .
H11C H 0.3570 -0.2047 0.4480 0.194 Uiso 1 1 calc R . .
C12 C 0.4254(6) -0.0606(7) 0.4990(5) 0.093(4) Uani 1 1 d . . .
H12A H 0.4624 -0.0866 0.5299 0.140 Uiso 1 1 calc R . .
H12B H 0.4238 0.0023 0.5052 0.140 Uiso 1 1 calc R . .
H12C H 0.4363 -0.0719 0.4614 0.140 Uiso 1 1 calc R . .
C13 C 0.3003(4) 0.0091(5) 0.4207(3) 0.034(2) Uani 1 1 d . . .
H13 H 0.3473 0.0247 0.4190 0.041 Uiso 1 1 calc R . .
C14 C 0.2421(4) 0.0535(5) 0.3844(3) 0.032(2) Uani 1 1 d . . .
C15 C 0.2583(4) 0.1172(5) 0.3452(3) 0.032(2) Uani 1 1 d . . .
H15 H 0.3064 0.1221 0.3426 0.038 Uiso 1 1 calc R . .
C16 C 0.2318(4) 0.2245(5) 0.2732(3) 0.031(2) Uani 1 1 d . . .
C17 C 0.2934(4) 0.2199(5) 0.2533(3) 0.035(2) Uani 1 1 d . . .
H17 H 0.3287 0.1778 0.2689 0.042 Uiso 1 1 calc R . .
C18 C 0.3036(4) 0.2763(6) 0.2107(4) 0.041(2) Uani 1 1 d . . .
H18 H 0.3462 0.2733 0.1975 0.049 Uiso 1 1 calc R . .
C19 C 0.2511(5) 0.3383(5) 0.1866(3) 0.040(2) Uani 1 1 d . . .
H19 H 0.2583 0.3766 0.1572 0.048 Uiso 1 1 calc R . .
C20 C 0.1897(4) 0.3434(5) 0.2057(3) 0.036(2) Uani 1 1 d . . .
H20 H 0.1540 0.3844 0.1890 0.043 Uiso 1 1 calc R . .
C21 C 0.1798(4) 0.2884(5) 0.2494(3) 0.031(2) Uani 1 1 d . . .
C22 C 0.0742(5) 0.3515(6) 0.2650(3) 0.039(2) Uani 1 1 d . . .
C23 C 0.0094(5) 0.3504(5) 0.2852(3) 0.040(2) Uani 1 1 d . A .
C24 C -0.0150(5) 0.2749(6) 0.3102(3) 0.040(2) Uani 1 1 d . . .
C25 C -0.0823(5) 0.2807(6) 0.3251(3) 0.042(2) Uani 1 1 d . . .
C26 C -0.1121(5) 0.2018(6) 0.3490(4) 0.052(3) Uani 1 1 d . . .
C27 C -0.1217(5) 0.1253(7) 0.3070(5) 0.076(3) Uani 1 1 d . . .
H27A H -0.1538 0.1421 0.2701 0.114 Uiso 1 1 calc R . .
H27B H -0.1420 0.0760 0.3235 0.114 Uiso 1 1 calc R . .
H27C H -0.0753 0.1087 0.3004 0.114 Uiso 1 1 calc R . .
C28 C -0.0616(5) 0.1757(7) 0.4072(5) 0.081(4) Uani 1 1 d . . .
H28A H -0.0141 0.1640 0.4012 0.122 Uiso 1 1 calc R . .
H28B H -0.0799 0.1234 0.4221 0.122 Uiso 1 1 calc R . .
H28C H -0.0588 0.2232 0.4351 0.122 Uiso 1 1 calc R . .
C29 C -0.1846(5) 0.2175(7) 0.3615(4) 0.076(3) Uani 1 1 d . . .
H29A H -0.1803 0.2619 0.3918 0.114 Uiso 1 1 calc R . .
H29B H -0.2021 0.1633 0.3748 0.114 Uiso 1 1 calc R . .
H29C H -0.2182 0.2374 0.3262 0.114 Uiso 1 1 calc R . .
C30 C -0.1179(5) 0.3597(6) 0.3162(3) 0.049(3) Uani 1 1 d . . .
H30 H -0.1620 0.3636 0.3269 0.058 Uiso 1 1 calc R . .
C31 C -0.0940(5) 0.4343(6) 0.2925(4) 0.053(3) Uani 1 1 d . A .
C32 C -0.1379(6) 0.5199(7) 0.2830(5) 0.079(3) Uani 1 1 d DU . .
C33 C -0.2015(14) 0.5216(15) 0.3081(13) 0.168(12) Uani 0.704(19) 1 d PDU A 1
H33A H -0.2326 0.4724 0.2930 0.251 Uiso 0.704(19) 1 calc PR A 1
H33B H -0.2275 0.5761 0.2973 0.251 Uiso 0.704(19) 1 calc PR A 1
H33C H -0.1862 0.5175 0.3504 0.251 Uiso 0.704(19) 1 calc PR A 1
C34 C -0.1585(9) 0.5400(10) 0.2164(6) 0.080(6) Uani 0.704(19) 1 d PDU A 1
H34A H -0.1155 0.5392 0.2013 0.121 Uiso 0.704(19) 1 calc PR A 1
H34B H -0.1808 0.5975 0.2099 0.121 Uiso 0.704(19) 1 calc PR A 1
H34C H -0.1921 0.4959 0.1963 0.121 Uiso 0.704(19) 1 calc PR A 1
C35 C -0.0860(9) 0.5969(9) 0.3042(9) 0.110(7) Uani 0.704(19) 1 d PDU A 1
H35A H -0.0441 0.5911 0.2881 0.164 Uiso 0.704(19) 1 calc PR A 1
H35B H -0.0711 0.5963 0.3466 0.164 Uiso 0.704(19) 1 calc PR A 1
H35C H -0.1102 0.6519 0.2912 0.164 Uiso 0.704(19) 1 calc PR A 1
C33' C -0.165(2) 0.540(3) 0.3363(11) 0.063(14) Uiso 0.296(19) 1 d PD A 2
H33D H -0.1881 0.4879 0.3473 0.095 Uiso 0.296(19) 1 calc PR A 2
H33E H -0.1990 0.5875 0.3280 0.095 Uiso 0.296(19) 1 calc PR A 2
H33F H -0.1246 0.5560 0.3682 0.095 Uiso 0.296(19) 1 calc PR A 2
C34' C -0.2053(14) 0.497(2) 0.2320(12) 0.063(13) Uiso 0.296(19) 1 d PD A 2
H34D H -0.2306 0.4475 0.2435 0.094 Uiso 0.296(19) 1 calc PR A 2
H34E H -0.1895 0.4823 0.1970 0.094 Uiso 0.296(19) 1 calc PR A 2
H34F H -0.2372 0.5474 0.2242 0.094 Uiso 0.296(19) 1 calc PR A 2
C35' C -0.109(2) 0.598(2) 0.2569(19) 0.109(18) Uiso 0.296(19) 1 d PD A 2
H35D H -0.0660 0.6198 0.2842 0.164 Uiso 0.296(19) 1 calc PR A 2
H35E H -0.1449 0.6442 0.2490 0.164 Uiso 0.296(19) 1 calc PR A 2
H35F H -0.0969 0.5811 0.2206 0.164 Uiso 0.296(19) 1 calc PR A 2
C36 C -0.0305(5) 0.4281(6) 0.2768(4) 0.049(2) Uani 1 1 d . . .
H36 H -0.0131 0.4768 0.2599 0.059 Uiso 1 1 calc R A .
P1 P 0.04473(12) 0.06096(15) 0.19985(11) 0.0431(7) Uani 1 1 d . . .
O5 O 0.0926(3) -0.0029(4) 0.1766(3) 0.068(2) Uani 1 1 d . . .
O6 O -0.0039(3) 0.0008(4) 0.2265(3) 0.075(2) Uani 1 1 d . . .
O7 O 0.0005(3) 0.1048(4) 0.1451(3) 0.070(2) Uani 1 1 d . . .
C37 C 0.1563(4) 0.0239(6) 0.1621(4) 0.043(2) Uani 1 1 d D . .
C38 C 0.1560(6) 0.0632(7) 0.1106(4) 0.067(3) Uani 1 1 d D . .
H38 H 0.1122 0.0753 0.0836 0.081 Uiso 1 1 calc R . .
C39 C 0.2194(7) 0.0852(7) 0.0982(5) 0.077(3) Uani 1 1 d D . .
H39 H 0.2200 0.1119 0.0623 0.093 Uiso 1 1 calc R . .
C40 C 0.2820(6) 0.0683(7) 0.1380(6) 0.086(4) Uani 1 1 d D . .
H40 H 0.3262 0.0838 0.1299 0.104 Uiso 1 1 calc R . .
C41 C 0.2809(5) 0.0287(7) 0.1902(5) 0.071(3) Uani 1 1 d D . .
H41 H 0.3243 0.0162 0.2175 0.085 Uiso 1 1 calc R . .
C42 C 0.2176(5) 0.0077(6) 0.2022(4) 0.046(2) Uani 1 1 d D . .
H42 H 0.2164 -0.0180 0.2383 0.055 Uiso 1 1 calc R . .
C43 C -0.0395(5) -0.0724(6) 0.2065(5) 0.067(3) Uani 1 1 d D . .
C44 C -0.0077(5) -0.1491(6) 0.2006(4) 0.055(3) Uani 1 1 d D . .
H44 H 0.0428 -0.1527 0.2096 0.066 Uiso 1 1 calc R . .
C45 C -0.0482(6) -0.2227(7) 0.1814(5) 0.096(4) Uani 1 1 d D . .
H45 H -0.0257 -0.2769 0.1786 0.116 Uiso 1 1 calc R . .
C46 C -0.1223(6) -0.2159(7) 0.1662(5) 0.091(4) Uani 1 1 d D . .
H46 H -0.1506 -0.2650 0.1513 0.110 Uiso 1 1 calc R . .
C47 C -0.1546(6) -0.1375(8) 0.1731(7) 0.131(6) Uani 1 1 d D . .
H47 H -0.2050 -0.1327 0.1640 0.158 Uiso 1 1 calc R . .
C48 C -0.1126(6) -0.0671(7) 0.1931(5) 0.094(4) Uani 1 1 d D . .
H48 H -0.1345 -0.0132 0.1979 0.113 Uiso 1 1 calc R . .
C49 C -0.0333(5) 0.1876(6) 0.1455(4) 0.050(3) Uani 1 1 d D . .
C50 C -0.0983(5) 0.1947(7) 0.1558(4) 0.068(3) Uani 1 1 d D . .
H50 H -0.1222 0.1451 0.1657 0.081 Uiso 1 1 calc R . .
C51 C -0.1297(6) 0.2760(9) 0.1517(5) 0.095(4) Uani 1 1 d D . .
H51 H -0.1764 0.2819 0.1574 0.114 Uiso 1 1 calc R . .
C52 C -0.0944(9) 0.3478(8) 0.1395(5) 0.113(6) Uani 1 1 d D . .
H52 H -0.1155 0.4038 0.1377 0.136 Uiso 1 1 calc R . .
C53 C -0.0265(8) 0.3371(8) 0.1298(5) 0.095(5) Uani 1 1 d D . .
H53 H -0.0012 0.3858 0.1206 0.114 Uiso 1 1 calc R . .
C54 C 0.0034(5) 0.2559(8) 0.1337(4) 0.073(3) Uani 1 1 d D . .
H54 H 0.0500 0.2483 0.1281 0.088 Uiso 1 1 calc R . .
P2 P 0.15446(14) 0.29694(19) 0.44012(12) 0.0596(8) Uani 1 1 d . B .
O8 O 0.2312(3) 0.3123(4) 0.4765(2) 0.0481(16) Uani 1 1 d . . .
O9 O 0.1110(4) 0.2890(5) 0.4823(3) 0.083(2) Uani 1 1 d . . .
O10 O 0.1255(4) 0.3916(5) 0.4133(3) 0.079(2) Uani 1 1 d . . .
C55 C 0.2928(4) 0.2888(5) 0.4564(4) 0.041(2) Uani 1 1 d D . .
C56 C 0.3055(5) 0.3280(5) 0.4083(4) 0.043(2) Uani 1 1 d D . .
H56 H 0.2740 0.3711 0.3880 0.052 Uiso 1 1 calc R . .
C57 C 0.3651(5) 0.3039(6) 0.3895(4) 0.049(3) Uani 1 1 d D . .
H57 H 0.3753 0.3304 0.3562 0.059 Uiso 1 1 calc R . .
C58 C 0.4095(5) 0.2408(6) 0.4197(4) 0.058(3) Uani 1 1 d D . .
H58 H 0.4494 0.2221 0.4060 0.069 Uiso 1 1 calc R . .
C59 C 0.3973(5) 0.2044(6) 0.4690(4) 0.060(3) Uani 1 1 d D . .
H59 H 0.4297 0.1633 0.4906 0.071 Uiso 1 1 calc R . .
C60 C 0.3375(5) 0.2284(6) 0.4866(4) 0.056(3) Uani 1 1 d D . .
H60 H 0.3274 0.2025 0.5201 0.067 Uiso 1 1 calc R . .
C61 C 0.1325(6) 0.2190(7) 0.5294(5) 0.086(4) Uiso 1 1 d D . .
C62 C 0.1238(5) 0.2406(7) 0.5822(4) 0.073(3) Uiso 1 1 d D . .
H62 H 0.1035 0.2953 0.5873 0.088 Uiso 1 1 calc R . .
C63 C 0.1440(5) 0.1844(6) 0.6300(4) 0.072(3) Uiso 1 1 d D . .
H63 H 0.1366 0.2008 0.6666 0.087 Uiso 1 1 calc R . .
C64 C 0.1746(6) 0.1056(7) 0.6231(5) 0.096(4) Uiso 1 1 d D . .
H64 H 0.1883 0.0658 0.6544 0.115 Uiso 1 1 calc R . .
C65 C 0.1846(6) 0.0866(7) 0.5674(5) 0.095(4) Uiso 1 1 d D . .
H65 H 0.2083 0.0347 0.5611 0.114 Uiso 1 1 calc R . .
C66 C 0.1599(6) 0.1439(8) 0.5219(5) 0.101(4) Uiso 1 1 d D . .
H66 H 0.1630 0.1277 0.4840 0.121 Uiso 1 1 calc R . .
C67 C 0.1205(9) 0.4680(9) 0.4442(6) 0.047(4) Uani 0.563(14) 1 d PDU B 1
C68 C 0.1738(10) 0.4949(11) 0.4888(7) 0.077(6) Uani 0.563(14) 1 d PDU B 1
H68 H 0.2152 0.4602 0.5015 0.092 Uiso 0.563(14) 1 calc PR B 1
C69 C 0.1676(11) 0.5725(12) 0.5153(8) 0.094(7) Uani 0.563(14) 1 d PDU B 1
H69 H 0.2031 0.5933 0.5473 0.113 Uiso 0.563(14) 1 calc PR B 1
C70 C 0.1074(12) 0.6171(12) 0.4927(9) 0.108(7) Uani 0.563(14) 1 d PDU B 1
H70 H 0.0984 0.6684 0.5121 0.129 Uiso 0.563(14) 1 calc PR B 1
C71 C 0.0590(10) 0.5929(12) 0.4439(8) 0.093(6) Uani 0.563(14) 1 d PDU B 1
H71 H 0.0234 0.6327 0.4248 0.112 Uiso 0.563(14) 1 calc PR B 1
C72 C 0.0617(10) 0.5119(13) 0.4225(8) 0.090(6) Uani 0.563(14) 1 d PDU B 1
H72 H 0.0236 0.4882 0.3937 0.108 Uiso 0.563(14) 1 calc PR B 1
C67' C 0.0979(13) 0.4400(15) 0.4598(11) 0.076(8) Uiso 0.437(14) 1 d PDU B 2
C68' C 0.1488(13) 0.4879(18) 0.4957(11) 0.107(9) Uiso 0.437(14) 1 d PDU B 2
H68' H 0.1966 0.4679 0.5053 0.128 Uiso 0.437(14) 1 calc PR B 2
C69' C 0.1319(13) 0.5651(17) 0.5184(11) 0.078(8) Uiso 0.437(14) 1 d PDU B 2
H69' H 0.1679 0.6005 0.5417 0.094 Uiso 0.437(14) 1 calc PR B 2
C70' C 0.0620(14) 0.5895(15) 0.5063(10) 0.095(9) Uiso 0.437(14) 1 d PDU B 2
H70' H 0.0481 0.6398 0.5239 0.114 Uiso 0.437(14) 1 calc PR B 2
C71' C 0.0123(12) 0.5409(16) 0.4687(11) 0.110(9) Uiso 0.437(14) 1 d PDU B 2
H71' H -0.0367 0.5557 0.4622 0.132 Uiso 0.437(14) 1 calc PR B 2
C72' C 0.0324(11) 0.4709(14) 0.4401(9) 0.062(7) Uiso 0.437(14) 1 d PDU B 2
H72' H 0.0005 0.4456 0.4075 0.074 Uiso 0.437(14) 1 calc PR B 2
C1T C -0.0397(10) -0.0018(13) 0.0184(9) 0.113(9) Uiso 0.50 1 d PDU C -1
C2T C 0.0007(10) -0.0722(13) 0.0122(8) 0.077(7) Uiso 0.50 1 d PDU C -1
H2T H -0.0100 -0.1269 0.0266 0.093 Uiso 0.50 1 calc PR C -1
C3T C 0.0569(10) -0.0668(12) -0.0145(8) 0.078(7) Uiso 0.50 1 d PDU C -1
H3T H 0.0840 -0.1170 -0.0183 0.094 Uiso 0.50 1 calc PR C -1
C4T C 0.0732(13) 0.0146(15) -0.0361(13) 0.117(10) Uiso 0.50 1 d PDU C -1
H4T H 0.1124 0.0200 -0.0536 0.141 Uiso 0.50 1 calc PR C -1
C5T C 0.0317(9) 0.0860(11) -0.0315(7) 0.062(6) Uiso 0.50 1 d PDU C -1
H5T H 0.0403 0.1403 -0.0477 0.075 Uiso 0.50 1 calc PR C -1
C6T C -0.0241(11) 0.0773(13) -0.0024(9) 0.073(7) Uiso 0.50 1 d PDU C -1
H6T H -0.0510 0.1271 0.0028 0.088 Uiso 0.50 1 calc PR C -1
C7T C -0.1052(13) -0.0137(18) 0.0454(13) 0.131(11) Uiso 0.50 1 d PDU C -1
H7T1 H -0.1132 -0.0757 0.0506 0.196 Uiso 0.50 1 calc PR C -1
H7T2 H -0.1475 0.0117 0.0196 0.196 Uiso 0.50 1 calc PR C -1
H7T3 H -0.0959 0.0156 0.0832 0.196 Uiso 0.50 1 calc PR C -1

loop_
_atom_site_aniso_label
_atom_site_aniso_U_11
_atom_site_aniso_U_22
_atom_site_aniso_U_33
_atom_site_aniso_U_23
_atom_site_aniso_U_13
_atom_site_aniso_U_12
Br1 0.0383(6) 0.0345(6) 0.0542(6) 0.0033(5) 0.0049(4) -0.0008(5)
Al1 0.0332(15) 0.0314(16) 0.0404(16) 0.0006(12) 0.0045(12) -0.0026(13)
N1 0.030(4) 0.022(4) 0.032(4) -0.002(3) 0.005(3) -0.007(3)
N2 0.037(4) 0.025(4) 0.030(4) -0.001(3) 0.003(3) -0.007(4)
O1 0.036(3) 0.034(4) 0.041(3) 0.011(3) 0.005(3) -0.004(3)
O2 0.041(4) 0.027(4) 0.062(4) 0.005(3) 0.018(3) 0.002(3)
O3 0.043(4) 0.034(4) 0.038(3) -0.001(3) 0.002(3) -0.006(3)
O4 0.059(4) 0.043(4) 0.032(3) -0.008(3) 0.013(3) -0.019(3)
C1 0.034(6) 0.040(6) 0.030(5) 0.000(4) -0.001(4) 0.000(5)
C2 0.040(6) 0.038(6) 0.041(6) 0.009(5) 0.002(5) -0.010(5)
C3 0.085(9) 0.077(9) 0.066(8) 0.029(7) 0.007(7) -0.007(7)
C4 0.091(9) 0.087(9) 0.104(10) 0.036(8) 0.040(8) 0.018(8)
C5 0.086(9) 0.119(11) 0.119(11) -0.009(9) 0.052(8) -0.003(8)
C6 0.129(12) 0.102(11) 0.128(12) 0.027(9) 0.042(9) -0.017(9)
C7 0.053(6) 0.036(6) 0.034(5) 0.003(4) 0.006(5) -0.002(5)
C8 0.039(6) 0.029(5) 0.031(5) 0.003(4) -0.001(4) 0.008(5)
C9 0.048(6) 0.036(6) 0.048(6) 0.009(5) 0.005(5) 0.008(5)
C10 0.086(8) 0.117(11) 0.057(8) 0.032(7) -0.010(6) 0.019(8)
C11 0.133(12) 0.045(8) 0.160(13) -0.010(8) -0.066(10) 0.032(8)
C12 0.081(9) 0.078(9) 0.114(10) 0.041(8) 0.007(7) 0.011(7)
C13 0.032(5) 0.030(5) 0.035(5) -0.002(4) -0.001(4) -0.001(4)
C14 0.038(5) 0.027(5) 0.029(5) -0.004(4) 0.007(4) -0.010(5)
C15 0.037(5) 0.026(5) 0.035(5) -0.004(4) 0.012(4) -0.005(5)
C16 0.029(5) 0.034(5) 0.028(5) -0.005(4) 0.001(4) -0.004(4)
C17 0.043(6) 0.027(5) 0.034(5) 0.007(4) 0.007(4) -0.007(4)
C18 0.031(5) 0.039(6) 0.050(6) -0.010(5) 0.004(5) -0.003(5)
C19 0.047(6) 0.034(6) 0.038(5) 0.010(4) 0.009(5) -0.011(5)
C20 0.040(6) 0.033(5) 0.031(5) 0.000(4) 0.003(4) -0.005(4)
C21 0.032(5) 0.027(5) 0.033(5) -0.005(4) 0.007(4) -0.011(4)
C22 0.037(6) 0.041(6) 0.035(5) -0.007(4) 0.002(4) 0.008(5)
C23 0.046(6) 0.028(6) 0.042(6) 0.001(4) 0.002(5) 0.005(5)
C24 0.050(6) 0.032(6) 0.037(5) 0.000(5) 0.007(5) -0.002(5)
C25 0.047(6) 0.040(6) 0.046(6) 0.008(5) 0.025(5) 0.009(5)
C26 0.040(6) 0.049(7) 0.072(7) 0.012(6) 0.020(5) 0.013(5)
C27 0.053(7) 0.065(8) 0.118(9) -0.012(7) 0.037(7) -0.009(6)
C28 0.070(8) 0.080(9) 0.107(9) 0.048(7) 0.047(7) 0.008(6)
C29 0.046(6) 0.093(9) 0.093(8) 0.000(7) 0.023(6) 0.007(6)
C30 0.047(6) 0.059(7) 0.042(6) 0.011(5) 0.015(5) 0.012(6)
C31 0.058(7) 0.055(7) 0.048(6) 0.008(5) 0.019(5) 0.026(6)
C32 0.106(9) 0.053(7) 0.091(8) 0.017(6) 0.049(7) 0.033(6)
C33 0.18(2) 0.12(2) 0.25(3) 0.11(2) 0.17(2) 0.119(16)
C34 0.063(12) 0.066(12) 0.104(9) 0.033(9) 0.003(8) 0.013(9)
C35 0.142(14) 0.043(10) 0.121(16) -0.008(10) -0.014(12) 0.055(8)
C36 0.063(7) 0.035(6) 0.051(6) 0.001(5) 0.016(5) 0.009(5)
P1 0.0401(14) 0.0297(14) 0.0572(16) -0.0073(14) 0.0069(13) -0.0010(13)
O5 0.049(4) 0.065(5) 0.094(5) -0.039(4) 0.025(4) -0.018(4)
O6 0.062(5) 0.063(5) 0.109(6) -0.029(4) 0.036(4) -0.029(4)
O7 0.073(5) 0.054(5) 0.065(5) -0.008(4) -0.021(4) 0.013(4)
C37 0.039(6) 0.037(6) 0.050(7) -0.013(5) 0.005(5) 0.000(5)
C38 0.085(9) 0.066(8) 0.040(7) -0.006(6) -0.007(6) 0.022(7)
C39 0.110(10) 0.055(8) 0.079(9) 0.020(6) 0.046(9) 0.003(8)
C40 0.076(10) 0.064(9) 0.131(12) -0.039(9) 0.048(9) -0.032(8)
C41 0.051(8) 0.056(8) 0.094(10) -0.028(7) -0.006(7) 0.013(6)
C42 0.050(7) 0.048(6) 0.037(6) -0.009(5) 0.007(5) -0.001(5)
C43 0.067(8) 0.042(8) 0.108(9) -0.020(6) 0.051(7) -0.024(6)
C44 0.048(6) 0.038(7) 0.084(7) -0.021(6) 0.025(6) -0.012(6)
C45 0.099(10) 0.064(9) 0.145(12) -0.029(8) 0.069(9) -0.002(8)
C46 0.074(9) 0.049(8) 0.157(12) -0.013(8) 0.040(9) -0.022(7)
C47 0.067(9) 0.061(9) 0.254(19) -0.043(11) 0.014(10) -0.017(8)
C48 0.077(9) 0.063(9) 0.158(12) -0.016(8) 0.059(9) -0.011(8)
C49 0.060(7) 0.035(7) 0.041(6) 0.011(5) -0.015(5) -0.006(6)
C50 0.049(7) 0.080(10) 0.076(8) 0.028(6) 0.018(6) 0.006(7)
C51 0.093(10) 0.114(12) 0.083(9) 0.017(9) 0.031(7) 0.059(10)
C52 0.209(19) 0.053(10) 0.049(8) -0.007(7) -0.023(11) 0.053(12)
C53 0.161(15) 0.060(11) 0.040(7) 0.008(7) -0.025(9) -0.038(10)
C54 0.069(8) 0.076(9) 0.060(7) -0.005(7) -0.014(6) -0.010(8)
P2 0.0530(18) 0.066(2) 0.0577(18) -0.0211(16) 0.0095(15) 0.0117(15)
O8 0.056(4) 0.045(4) 0.038(4) -0.007(3) 0.001(3) -0.008(3)
O9 0.077(5) 0.136(7) 0.040(4) -0.020(4) 0.021(4) -0.038(5)
O10 0.090(5) 0.073(5) 0.072(5) -0.004(4) 0.016(4) 0.022(4)
C55 0.046(6) 0.025(6) 0.044(6) -0.001(5) -0.005(5) -0.003(5)
C56 0.050(7) 0.024(5) 0.042(6) 0.004(5) -0.013(5) 0.002(5)
C57 0.044(6) 0.048(7) 0.049(6) -0.001(5) -0.001(5) -0.008(5)
C58 0.043(6) 0.045(7) 0.077(8) -0.026(6) -0.001(6) -0.010(6)
C59 0.048(7) 0.038(7) 0.076(8) -0.003(6) -0.017(6) 0.008(5)
C60 0.072(8) 0.031(6) 0.054(6) 0.010(5) -0.006(6) -0.003(6)
C67 0.092(11) 0.023(9) 0.031(9) -0.004(7) 0.025(7) 0.007(7)
C68 0.098(12) 0.071(11) 0.060(11) -0.030(9) 0.017(8) -0.001(10)
C69 0.099(14) 0.075(12) 0.108(13) -0.041(10) 0.023(11) -0.003(11)
C70 0.110(15) 0.085(13) 0.132(15) -0.011(11) 0.037(11) 0.019(11)
C71 0.102(13) 0.091(12) 0.099(13) 0.004(10) 0.049(9) 0.045(11)
C72 0.083(11) 0.096(12) 0.093(12) -0.005(10) 0.023(9) 0.023(10)

loop_
_geom_bond_atom_site_label_1
_geom_bond_atom_site_label_2
_geom_bond_distance
_geom_bond_site_symmetry_2
_geom_bond_publ_flag
Al1 O2 1.798(6) . ?
Al1 O1 1.811(6) . ?
Al1 O3 1.935(6) . ?
Al1 O4 1.967(6) . ?
Al1 N1 1.973(6) . ?
Al1 N2 1.984(7) . ?
N1 C15 1.293(9) . ?
N1 C16 1.403(9) . ?
N2 C22 1.316(9) . ?
N2 C21 1.427(9) . ?
O1 C1 1.312(9) . ?
O2 C24 1.308(9) . ?
O3 P1 1.453(5) . ?
O4 P2 1.425(5) . ?
C1 C14 1.401(10) . ?
C1 C2 1.432(11) . ?
C2 C7 1.392(11) . ?
C2 C3 1.538(13) . ?
C3 C5 1.522(15) . ?
C3 C6 1.564(15) . ?
C3 C4 1.591(14) . ?
C4 H4A 0.9800 . ?
C4 H4B 0.9800 . ?
C4 H4C 0.9800 . ?
C5 H5A 0.9800 . ?
C5 H5B 0.9800 . ?
C5 H5C 0.9800 . ?
C6 H6A 0.9800 . ?
C6 H6B 0.9800 . ?
C6 H6C 0.9800 . ?
C7 C8 1.404(11) . ?
C7 H7 0.9500 . ?
C8 C13 1.359(10) . ?
C8 C9 1.530(11) . ?
C9 C11 1.479(12) . ?
C9 C12 1.531(13) . ?
C9 C10 1.572(13) . ?
C10 H10A 0.9800 . ?
C10 H10B 0.9800 . ?
C10 H10C 0.9800 . ?
C11 H11A 0.9800 . ?
C11 H11B 0.9800 . ?
C11 H11C 0.9800 . ?
C12 H12A 0.9800 . ?
C12 H12B 0.9800 . ?
C12 H12C 0.9800 . ?
C13 C14 1.418(10) . ?
C13 H13 0.9500 . ?
C14 C15 1.438(10) . ?
C15 H15 0.9500 . ?
C16 C17 1.386(10) . ?
C16 C21 1.423(10) . ?
C17 C18 1.382(10) . ?
C17 H17 0.9500 . ?
C18 C19 1.410(11) . ?
C18 H18 0.9500 . ?
C19 C20 1.369(10) . ?
C19 H19 0.9500 . ?
C20 C21 1.388(10) . ?
C20 H20 0.9500 . ?
C22 C23 1.445(11) . ?
C23 C36 1.411(11) . ?
C23 C24 1.434(11) . ?
C24 C25 1.429(11) . ?
C25 C30 1.388(11) . ?
C25 C26 1.511(12) . ?
C26 C29 1.521(11) . ?
C26 C27 1.525(12) . ?
C26 C28 1.543(12) . ?
C27 H27A 0.9800 . ?
C27 H27B 0.9800 . ?
C27 H27C 0.9800 . ?
C28 H28A 0.9800 . ?
C28 H28B 0.9800 . ?
C28 H28C 0.9800 . ?
C29 H29A 0.9800 . ?
C29 H29B 0.9800 . ?
C29 H29C 0.9800 . ?
C30 C31 1.404(12) . ?
C30 H30 0.9500 . ?
C31 C36 1.369(11) . ?
C31 C32 1.554(13) . ?
C32 C33 1.488(16) . ?
C32 C33' 1.51(2) . ?
C32 C35' 1.52(2) . ?
C32 C35 1.557(18) . ?
C32 C34 1.569(16) . ?
C32 C34' 1.59(2) . ?
C33 H33A 0.9800 . ?
C33 H33B 0.9800 . ?
C33 H33C 0.9800 . ?
C34 H34A 0.9800 . ?
C34 H34B 0.9800 . ?
C34 H34C 0.9800 . ?
C35 H35A 0.9800 . ?
C35 H35B 0.9800 . ?
C35 H35C 0.9800 . ?
C33' H33D 0.9800 . ?
C33' H33E 0.9800 . ?
C33' H33F 0.9800 . ?
C34' H34D 0.9800 . ?
C34' H34E 0.9800 . ?
C34' H34F 0.9800 . ?
C35' H35D 0.9800 . ?
C35' H35E 0.9800 . ?
C35' H35F 0.9800 . ?
C36 H36 0.9500 . ?
P1 O7 1.532(6) . ?
P1 O5 1.541(6) . ?
P1 O6 1.558(7) . ?
O5 C37 1.417(9) . ?
O6 C43 1.347(10) . ?
O7 C49 1.434(10) . ?
C37 C42 1.354(9) . ?
C37 C38 1.363(9) . ?
C38 C39 1.372(10) . ?
C38 H38 0.9500 . ?
C39 C40 1.371(11) . ?
C39 H39 0.9500 . ?
C40 C41 1.386(11) . ?
C40 H40 0.9500 . ?
C41 C42 1.361(10) . ?
C41 H41 0.9500 . ?
C42 H42 0.9500 . ?
C43 C44 1.354(9) . ?
C43 C48 1.374(10) . ?
C44 C45 1.390(10) . ?
C44 H44 0.9500 . ?
C45 C46 1.396(11) . ?
C45 H45 0.9500 . ?
C46 C47 1.386(11) . ?
C46 H46 0.9500 . ?
C47 C48 1.369(10) . ?
C47 H47 0.9500 . ?
C48 H48 0.9500 . ?
C49 C54 1.335(10) . ?
C49 C50 1.341(9) . ?
C50 C51 1.384(10) . ?
C50 H50 0.9500 . ?
C51 C52 1.365(12) . ?
C51 H51 0.9500 . ?
C52 C53 1.395(11) . ?
C52 H52 0.9500 . ?
C53 C54 1.370(11) . ?
C53 H53 0.9500 . ?
C54 H54 0.9500 . ?
P2 O9 1.458(6) . ?
P2 O8 1.547(6) . ?
P2 O10 1.634(7) . ?
O8 C55 1.430(9) . ?
O9 C61 1.538(12) . ?
O10 C67 1.402(14) . ?
O10 C67' 1.53(2) . ?
C55 C60 1.353(9) . ?
C55 C56 1.366(9) . ?
C56 C57 1.382(9) . ?
C56 H56 0.9500 . ?
C57 C58 1.379(10) . ?
C57 H57 0.9500 . ?
C58 C59 1.369(10) . ?
C58 H58 0.9500 . ?
C59 C60 1.372(9) . ?
C59 H59 0.9500 . ?
C60 H60 0.9500 . ?
C61 C66 1.301(11) . ?
C61 C62 1.347(10) . ?
C62 C63 1.405(10) . ?
C62 H62 0.9500 . ?
C63 C64 1.376(11) . ?
C63 H63 0.9500 . ?
C64 C65 1.414(10) . ?
C64 H64 0.9500 . ?
C65 C66 1.387(10) . ?
C65 H65 0.9500 . ?
C66 H66 0.9500 . ?
C67 C72 1.316(13) . ?
C67 C68 1.354(12) . ?
C68 C69 1.368(13) . ?
C68 H68 0.9500 . ?
C69 C70 1.347(14) . ?
C69 H69 0.9500 . ?
C70 C71 1.358(13) . ?
C70 H70 0.9500 . ?
C71 C72 1.351(13) . ?
C71 H71 0.9500 . ?
C72 H72 0.9500 . ?
C67' C72' 1.329(14) . ?
C67' C68' 1.356(14) . ?
C68' C69' 1.375(14) . ?
C68' H68' 0.9500 . ?
C69' C70' 1.365(15) . ?
C69' H69' 0.9500 . ?
C70' C71' 1.367(14) . ?
C70' H70' 0.9500 . ?
C71' C72' 1.379(14) . ?
C71' H71' 0.9500 . ?
C72' H72' 0.9500 . ?
C1T C2T 1.366(13) . ?
C1T C6T 1.374(13) . ?
C1T C7T 1.561(10) . ?
C2T C3T 1.385(14) . ?
C2T H2T 0.9500 . ?
C3T C4T 1.418(14) . ?
C3T H3T 0.9500 . ?
C4T C5T 1.381(14) . ?
C4T H4T 0.9500 . ?
C5T C6T 1.421(14) . ?
C5T H5T 0.9500 . ?
C6T H6T 0.9500 . ?
C7T H7T1 0.9800 . ?
C7T H7T2 0.9800 . ?
C7T H7T3 0.9800 . ?
